data_7020363
loop_
_publ_author_name
'Dokorou, Vassiliki N.'
'Milios, Constantinos J.'
'Tsipis, Athanassios C.'
'Haukka, Matti'
'Weidler, Peter G.'
'Powell, Annie K.'
'Kostakis, George E.'

_publ_section_title
;
 Pseudopeptidic ligands: exploring the self-assembly of
 isophthaloylbisglycine (H2IBG) and divalent metal ions.
;
_journal_issue 40
_journal_name_full 'Dalton transactions (Cambridge, England : 2003)'
_journal_page_first 12501
_journal_page_last 12513
_journal_paper_doi 10.1039/c2dt31383a
_journal_volume 41
_journal_year 2012
_chemical_formula_sum 'C24 H64 Mg2 N4 O35'
_chemical_formula_weight 1017.41
_chemical_name_systematic
;
?
;
_space_group_IT_number 2
_symmetry_cell_setting triclinic
_symmetry_space_group_name_Hall '-P 1'
_symmetry_space_group_name_H-M 'P -1'
_atom_sites_solution_hydrogens geom
_atom_sites_solution_primary direct
_atom_sites_solution_secondary difmap
_audit_creation_method SHELXL-97
_cell_angle_alpha 106.389(10)
_cell_angle_beta 102.151(9)
_cell_angle_gamma 100.772(9)
_cell_formula_units_Z 1
_cell_length_a 7.2573(10)
_cell_length_b 12.1847(16)
_cell_length_c 14.7493(18)
_cell_measurement_reflns_used 9049
_cell_measurement_temperature 180(2)
_cell_measurement_theta_max 26.11
_cell_measurement_theta_min 1.50
_cell_volume 1180.3(3)
_computing_cell_refinement 'STOE X-AREA'
_computing_data_collection 'STOE X-AREA'
_computing_data_reduction 'STOE X-RED'
_computing_structure_refinement 'SHELXL-97 (Sheldrick, 1997)'
_computing_structure_solution 'SHELXS-97 (Sheldrick, 1990)'
_diffrn_ambient_temperature 180(2)
_diffrn_detector 'image plate ( 34 cm diameter )'
_diffrn_detector_type STOE
_diffrn_measured_fraction_theta_full 0.984
_diffrn_measured_fraction_theta_max 0.981
_diffrn_measurement_device '2-circle goniometer'
_diffrn_measurement_device_type 'STOE IPDS 2'
_diffrn_radiation_monochromator graphite
_diffrn_radiation_source 'fine-focus sealed tube'
_diffrn_radiation_type MoK\a
_diffrn_radiation_wavelength 0.71073
_diffrn_reflns_av_R_equivalents 0.0234
_diffrn_reflns_av_sigmaI/netI 0.0243
_diffrn_reflns_limit_h_max 8
_diffrn_reflns_limit_h_min -8
_diffrn_reflns_limit_k_max 14
_diffrn_reflns_limit_k_min -14
_diffrn_reflns_limit_l_max 17
_diffrn_reflns_limit_l_min -17
_diffrn_reflns_number 7070
_diffrn_reflns_theta_full 25.00
_diffrn_reflns_theta_max 25.61
_diffrn_reflns_theta_min 1.81
_exptl_absorpt_coefficient_mu 0.158
_exptl_absorpt_correction_T_max 0.9616
_exptl_absorpt_correction_T_min 0.9324
_exptl_absorpt_correction_type multi-scan
_exptl_absorpt_process_details 'XPREP in SHELXTL 6.14 (BrukerAXS Inc., 2003)'
_exptl_crystal_colour colourless
_exptl_crystal_density_diffrn 1.431
_exptl_crystal_density_method 'not measured'
_exptl_crystal_description block
_exptl_crystal_F_000 540
_exptl_crystal_size_max 0.45
_exptl_crystal_size_mid 0.34
_exptl_crystal_size_min 0.25
_refine_diff_density_max 0.743
_refine_diff_density_min -0.455
_refine_diff_density_rms 0.056
_refine_ls_extinction_method none
_refine_ls_goodness_of_fit_ref 1.055
_refine_ls_hydrogen_treatment mixed
_refine_ls_matrix_type full
_refine_ls_number_parameters 353
_refine_ls_number_reflns 4356
_refine_ls_number_restraints 24
_refine_ls_restrained_S_all 1.054
_refine_ls_R_factor_all 0.0500
_refine_ls_R_factor_gt 0.0432
_refine_ls_shift/su_max 0.050
_refine_ls_shift/su_mean 0.001
_refine_ls_structure_factor_coef Fsqd
_refine_ls_weighting_details 'calc w=1/[\s^2^(Fo^2^)+(0.0745P)^2^+0.5922P] where P=(Fo^2^+2Fc^2^)/3'
_refine_ls_weighting_scheme calc
_refine_ls_wR_factor_gt 0.1234
_refine_ls_wR_factor_ref 0.1272
_reflns_number_gt 3703
_reflns_number_total 4356
_reflns_threshold_expression >2sigma(I)
_cod_data_source_file c2dt31383a.txt
_cod_data_source_block 2
_cod_original_sg_symbol_H-M P-1
_cod_database_code 7020363

loop_
_symmetry_equiv_pos_as_xyz
'x, y, z'
'-x, -y, -z'

loop_
_atom_site_label
_atom_site_type_symbol
_atom_site_fract_x
_atom_site_fract_y
_atom_site_fract_z
_atom_site_U_iso_or_equiv
_atom_site_adp_type
_atom_site_occupancy
_atom_site_symmetry_multiplicity
_atom_site_calc_flag
_atom_site_refinement_flags
Mg1 Mg 0.36682(9) 0.21137(5) 0.22372(4) 0.02242(17) Uani 1 1 d .
O1 O 1.0699(2) -0.13641(14) 0.05123(11) 0.0341(4) Uani 1 1 d .
O2 O 1.1820(2) -0.13261(13) 0.20451(10) 0.0297(3) Uani 1 1 d .
O3 O 0.7701(2) -0.03238(12) 0.20881(10) 0.0265(3) Uani 1 1 d .
O4 O 0.7983(2) 0.27609(12) 0.50678(10) 0.0266(3) Uani 1 1 d .
O5 O 1.1627(2) 0.40534(12) 0.71691(11) 0.0282(3) Uani 1 1 d .
O6 O 1.0335(2) 0.55961(12) 0.73616(11) 0.0297(3) Uani 1 1 d .
O7 O 0.4560(2) 0.06643(13) 0.23928(11) 0.0290(3) Uani 1 1 d D
H72 H 0.560(4) 0.050(2) 0.228(2) 0.043 Uiso 1 1 d D
H71 H 0.374(4) 0.000(2) 0.227(2) 0.043 Uiso 1 1 d D
O8 O 0.2226(2) 0.10795(14) 0.07923(11) 0.0312(3) Uani 1 1 d D
H82 H 0.139(4) 0.127(3) 0.045(2) 0.047 Uiso 1 1 d D
H81 H 0.189(4) 0.039(2) 0.071(2) 0.047 Uiso 1 1 d D
O9 O 0.6104(2) 0.26201(14) 0.17955(12) 0.0327(3) Uani 1 1 d D
H92 H 0.708(4) 0.321(2) 0.206(2) 0.049 Uiso 1 1 d D
H91 H 0.608(4) 0.226(3) 0.121(2) 0.049 Uiso 1 1 d D
O10 O 0.2633(2) 0.34859(13) 0.19936(12) 0.0316(3) Uani 1 1 d D
H101 H 0.168(4) 0.376(3) 0.220(2) 0.047 Uiso 1 1 d D
H102 H 0.330(4) 0.402(2) 0.180(2) 0.047 Uiso 1 1 d D
O11 O 0.1255(2) 0.15568(14) 0.26975(12) 0.0321(3) Uani 1 1 d D
H112 H 0.099(4) 0.206(3) 0.315(2) 0.048 Uiso 1 1 d D
H111 H 0.027(4) 0.102(2) 0.241(2) 0.048 Uiso 1 1 d D
O12 O 0.5079(2) 0.31230(13) 0.36737(11) 0.0297(3) Uani 1 1 d D
H122 H 0.534(4) 0.386(2) 0.384(2) 0.045 Uiso 1 1 d D
H121 H 0.586(4) 0.295(3) 0.409(2) 0.045 Uiso 1 1 d D
O13 O 0.6191(3) 0.54989(14) 0.41658(13) 0.0372(4) Uani 1 1 d D
H131 H 0.685(5) 0.560(3) 0.378(2) 0.056 Uiso 1 1 d D
H132 H 0.705(4) 0.585(3) 0.475(2) 0.056 Uiso 1 1 d D
O14 O 0.9363(2) 0.66394(14) 0.59123(12) 0.0348(4) Uani 1 1 d D
H141 H 0.969(5) 0.622(3) 0.627(2) 0.052 Uiso 1 1 d D
H142 H 1.028(4) 0.683(3) 0.564(2) 0.052 Uiso 1 1 d D
O15 O 0.5068(3) 0.50547(19) 0.86552(16) 0.0536(5) Uani 1 1 d D
H151 H 0.407(5) 0.463(3) 0.813(2) 0.080 Uiso 1 1 d D
H152 H 0.485(6) 0.522(3) 0.922(2) 0.080 Uiso 1 1 d D
O16 O 0.3574(3) 0.6151(2) 0.01711(18) 0.0691(6) Uani 1 1 d D
H161 H 0.2476 0.5915 0.0308 0.104 Uiso 1 1 d RD
H162 H 0.4448 0.6602 0.0728 0.104 Uiso 1 1 d RD
O17 O 0.4172(3) 0.84499(19) 0.01757(14) 0.0583(5) Uani 1 1 d D
H171 H 0.5060 0.9088 0.0500 0.087 Uiso 1 1 d RD
H172 H 0.3127 0.8537 0.0324 0.087 Uiso 1 1 d RD
N1 N 0.8048(2) -0.21070(15) 0.21291(12) 0.0242(3) Uani 1 1 d D
H1N H 0.818(4) -0.255(2) 0.2459(18) 0.036 Uiso 1 1 d D
N2 N 0.8008(2) 0.24531(14) 0.64961(12) 0.0238(3) Uani 1 1 d D
H2N H 0.809(4) 0.205(2) 0.6846(19) 0.036 Uiso 1 1 d D
C1 C 1.0498(3) -0.16324(17) 0.12605(14) 0.0253(4) Uani 1 1 d .
C2 C 0.8494(3) -0.23807(17) 0.11902(14) 0.0262(4) Uani 1 1 d .
H2A H 0.7477 -0.2239 0.0706 0.031 Uiso 1 1 calc R
H2B H 0.8463 -0.3231 0.0949 0.031 Uiso 1 1 calc R
C3 C 0.7752(3) -0.10563(17) 0.25378(14) 0.0227(4) Uani 1 1 d .
C4 C 0.7524(3) -0.07644(17) 0.35561(14) 0.0219(4) Uani 1 1 d .
C5 C 0.7818(3) 0.04218(17) 0.40924(14) 0.0221(4) Uani 1 1 d .
H5 H 0.8116 0.1007 0.3796 0.027 Uiso 1 1 calc R
C6 C 0.7686(3) 0.07702(17) 0.50524(14) 0.0218(4) Uani 1 1 d .
C7 C 0.7271(3) -0.00942(17) 0.54900(14) 0.0245(4) Uani 1 1 d .
H7 H 0.7204 0.0133 0.6151 0.029 Uiso 1 1 calc R
C8 C 0.6960(3) -0.12798(17) 0.49569(15) 0.0256(4) Uani 1 1 d .
H8 H 0.6668 -0.1864 0.5254 0.031 Uiso 1 1 calc R
C9 C 0.7069(3) -0.16228(17) 0.39935(14) 0.0242(4) Uani 1 1 d .
H9 H 0.6836 -0.2439 0.3631 0.029 Uiso 1 1 calc R
C10 C 0.7916(3) 0.20625(17) 0.55470(14) 0.0222(4) Uani 1 1 d .
C11 C 0.8185(3) 0.36953(17) 0.69849(15) 0.0258(4) Uani 1 1 d .
H11A H 0.7875 0.3786 0.7620 0.031 Uiso 1 1 calc R
H11B H 0.7208 0.3954 0.6574 0.031 Uiso 1 1 calc R
C12 C 1.0214(3) 0.45082(17) 0.71807(14) 0.0241(4) Uani 1 1 d .
O18 O 0.9668(11) 0.5062(7) 0.9436(5) 0.116(2) Uiso 0.50 1 d P

loop_
_atom_site_aniso_label
_atom_site_aniso_U_11
_atom_site_aniso_U_22
_atom_site_aniso_U_33
_atom_site_aniso_U_23
_atom_site_aniso_U_13
_atom_site_aniso_U_12
Mg1 0.0202(3) 0.0227(3) 0.0239(3) 0.0082(3) 0.0052(3) 0.0047(3)
O1 0.0296(8) 0.0481(9) 0.0270(7) 0.0173(7) 0.0083(6) 0.0081(7)
O2 0.0266(7) 0.0347(8) 0.0262(7) 0.0147(6) 0.0035(6) 0.0017(6)
O3 0.0300(7) 0.0262(7) 0.0282(7) 0.0134(6) 0.0108(6) 0.0093(6)
O4 0.0311(7) 0.0250(7) 0.0265(7) 0.0125(6) 0.0081(6) 0.0078(6)
O5 0.0258(7) 0.0249(7) 0.0357(8) 0.0111(6) 0.0095(6) 0.0084(6)
O6 0.0295(7) 0.0210(7) 0.0384(8) 0.0099(6) 0.0094(6) 0.0063(6)
O7 0.0221(7) 0.0260(7) 0.0394(8) 0.0134(6) 0.0063(6) 0.0066(6)
O8 0.0314(8) 0.0269(8) 0.0290(8) 0.0087(6) -0.0012(6) 0.0049(6)
O9 0.0277(8) 0.0343(8) 0.0314(8) 0.0063(7) 0.0117(6) 0.0002(6)
O10 0.0305(8) 0.0296(8) 0.0428(9) 0.0180(7) 0.0153(7) 0.0120(6)
O11 0.0268(8) 0.0287(8) 0.0379(8) 0.0069(7) 0.0137(7) 0.0018(6)
O12 0.0328(8) 0.0252(7) 0.0265(7) 0.0078(6) 0.0014(6) 0.0058(6)
O13 0.0413(9) 0.0311(8) 0.0353(8) 0.0096(7) 0.0095(7) 0.0038(7)
O14 0.0362(9) 0.0369(9) 0.0368(8) 0.0167(7) 0.0151(7) 0.0104(7)
O15 0.0438(11) 0.0547(12) 0.0571(12) 0.0316(10) 0.0002(9) -0.0035(9)
O16 0.0552(13) 0.0810(16) 0.0739(14) 0.0372(13) 0.0101(11) 0.0158(11)
O17 0.0385(10) 0.0765(14) 0.0467(11) -0.0011(10) 0.0184(8) 0.0106(9)
N1 0.0262(8) 0.0226(8) 0.0270(8) 0.0101(7) 0.0101(7) 0.0078(7)
N2 0.0265(8) 0.0205(8) 0.0235(8) 0.0085(6) 0.0058(7) 0.0039(6)
C1 0.0269(10) 0.0274(10) 0.0246(10) 0.0095(8) 0.0090(8) 0.0104(8)
C2 0.0258(10) 0.0258(10) 0.0247(9) 0.0057(8) 0.0073(8) 0.0054(8)
C3 0.0165(8) 0.0242(9) 0.0257(9) 0.0082(8) 0.0048(7) 0.0034(7)
C4 0.0163(8) 0.0243(9) 0.0258(9) 0.0099(8) 0.0055(7) 0.0052(7)
C5 0.0192(9) 0.0230(9) 0.0251(9) 0.0112(8) 0.0048(7) 0.0044(7)
C6 0.0166(9) 0.0239(9) 0.0239(9) 0.0090(7) 0.0030(7) 0.0045(7)
C7 0.0227(9) 0.0291(10) 0.0229(9) 0.0106(8) 0.0065(7) 0.0063(8)
C8 0.0242(10) 0.0247(10) 0.0301(10) 0.0137(8) 0.0073(8) 0.0049(8)
C9 0.0221(9) 0.0216(9) 0.0296(10) 0.0085(8) 0.0085(8) 0.0060(7)
C10 0.0166(8) 0.0243(9) 0.0243(9) 0.0092(8) 0.0030(7) 0.0032(7)
C11 0.0252(10) 0.0235(10) 0.0274(10) 0.0066(8) 0.0074(8) 0.0061(8)
C12 0.0266(10) 0.0241(10) 0.0207(9) 0.0075(7) 0.0061(7) 0.0056(8)

loop_
_atom_type_symbol
_atom_type_description
_atom_type_scat_dispersion_real
_atom_type_scat_dispersion_imag
_atom_type_scat_source
C C 0.0033 0.0016 'International Tables Vol C Tables 4.2.6.8 and 6.1.1.4'
H H 0.0000 0.0000 'International Tables Vol C Tables 4.2.6.8 and 6.1.1.4'
N N 0.0061 0.0033 'International Tables Vol C Tables 4.2.6.8 and 6.1.1.4'
O O 0.0106 0.0060 'International Tables Vol C Tables 4.2.6.8 and 6.1.1.4'
Mg Mg 0.0486 0.0363 'International Tables Vol C Tables 4.2.6.8 and 6.1.1.4'

loop_
_geom_angle_atom_site_label_1
_geom_angle_atom_site_label_2
_geom_angle_atom_site_label_3
_geom_angle
O10 Mg1 O7 176.01(7)
O10 Mg1 O12 91.15(7)
O7 Mg1 O12 92.68(7)
O10 Mg1 O9 91.73(7)
O7 Mg1 O9 89.29(7)
O12 Mg1 O9 91.72(7)
O10 Mg1 O8 89.23(7)
O7 Mg1 O8 86.93(7)
O12 Mg1 O8 179.32(7)
O9 Mg1 O8 88.84(7)
O10 Mg1 O11 90.35(7)
O7 Mg1 O11 88.66(7)
O12 Mg1 O11 88.01(7)
O9 Mg1 O11 177.91(7)
O8 Mg1 O11 91.42(7)
Mg1 O7 H72 125.3(19)
Mg1 O7 H71 121.6(19)
H72 O7 H71 106(3)
Mg1 O8 H82 122(2)
Mg1 O8 H81 114(2)
H82 O8 H81 110(3)
Mg1 O9 H92 132(2)
Mg1 O9 H91 117(2)
H92 O9 H91 111(3)
Mg1 O10 H101 127.6(18)
Mg1 O10 H102 121.9(19)
H101 O10 H102 109(3)
Mg1 O11 H112 118(2)
Mg1 O11 H111 130(2)
H112 O11 H111 108(3)
Mg1 O12 H122 119(2)
Mg1 O12 H121 128(2)
H122 O12 H121 108(3)
H131 O13 H132 103(3)
H141 O14 H142 110(3)
H151 O15 H152 117(4)
H161 O16 H162 107.7
H171 O17 H172 107.7
C3 N1 C2 120.14(16)
C3 N1 H1N 119.1(18)
C2 N1 H1N 119.8(18)
C10 N2 C11 120.11(16)
C10 N2 H2N 123.9(19)
C11 N2 H2N 115.7(19)
O2 C1 O1 124.26(19)
O2 C1 C2 118.35(17)
O1 C1 C2 117.39(17)
N1 C2 C1 112.27(16)
N1 C2 H2A 109.2
C1 C2 H2A 109.2
N1 C2 H2B 109.2
C1 C2 H2B 109.2
H2A C2 H2B 107.9
O3 C3 N1 120.94(18)
O3 C3 C4 120.97(17)
N1 C3 C4 118.07(16)
C5 C4 C9 119.07(17)
C5 C4 C3 117.71(16)
C9 C4 C3 123.21(17)
C6 C5 C4 121.31(17)
C6 C5 H5 119.3
C4 C5 H5 119.3
C5 C6 C7 119.13(18)
C5 C6 C10 117.16(16)
C7 C6 C10 123.66(17)
C8 C7 C6 119.87(18)
C8 C7 H7 120.1
C6 C7 H7 120.1
C7 C8 C9 120.68(17)
C7 C8 H8 119.7
C9 C8 H8 119.7
C8 C9 C4 119.92(18)
C8 C9 H9 120.0
C4 C9 H9 120.0
O4 C10 N2 120.45(17)
O4 C10 C6 120.40(17)
N2 C10 C6 119.13(16)
N2 C11 C12 113.92(16)
N2 C11 H11A 108.8
C12 C11 H11A 108.8
N2 C11 H11B 108.8
C12 C11 H11B 108.8
H11A C11 H11B 107.7
O5 C12 O6 124.91(18)
O5 C12 C11 118.32(17)
O6 C12 C11 116.76(17)

loop_
_geom_bond_atom_site_label_1
_geom_bond_atom_site_label_2
_geom_bond_distance
_geom_bond_site_symmetry_2
Mg1 O10 2.0454(16) .
Mg1 O7 2.0453(15) .
Mg1 O12 2.0483(16) .
Mg1 O9 2.0578(16) .
Mg1 O8 2.0684(16) .
Mg1 O11 2.0744(16) .
O1 C1 1.265(2) .
O2 C1 1.247(2) .
O3 C3 1.255(2) .
O4 C10 1.251(2) .
O5 C12 1.255(2) .
O6 C12 1.258(2) .
O7 H72 0.85(3) .
O7 H71 0.86(2) .
O8 H82 0.82(3) .
O8 H81 0.80(3) .
O9 H92 0.84(3) .
O9 H91 0.84(3) .
O10 H101 0.90(3) .
O10 H102 0.88(3) .
O11 H112 0.85(3) .
O11 H111 0.82(3) .
O12 H122 0.83(3) .
O12 H121 0.85(3) .
O13 H131 0.83(3) .
O13 H132 0.88(3) .
O14 H141 0.86(3) .
O14 H142 0.87(3) .
O15 H151 0.89(3) .
O15 H152 0.85(3) .
O16 H161 0.8799 .
O16 H162 0.8800 .
O17 H171 0.8500 .
O17 H172 0.8495 .
N1 C3 1.330(3) .
N1 C2 1.450(3) .
N1 H1N 0.83(2) .
N2 C10 1.328(3) .
N2 C11 1.449(2) .
N2 H2N 0.80(2) .
C1 C2 1.531(3) .
C2 H2A 0.9900 .
C2 H2B 0.9900 .
C3 C4 1.495(3) .
C4 C5 1.389(3) .
C4 C9 1.400(3) .
C5 C6 1.388(3) .
C5 H5 0.9500 .
C6 C7 1.401(3) .
C6 C10 1.497(3) .
C7 C8 1.385(3) .
C7 H7 0.9500 .
C8 C9 1.387(3) .
C8 H8 0.9500 .
C9 H9 0.9500 .
C11 C12 1.532(3) .
C11 H11A 0.9900 .
C11 H11B 0.9900 .
O18 O18 1.689(15) 2_767

loop_
_geom_hbond_atom_site_label_D
_geom_hbond_atom_site_label_H
_geom_hbond_atom_site_label_A
_geom_hbond_distance_DH
_geom_hbond_distance_HA
_geom_hbond_distance_DA
_geom_hbond_angle_DHA
_geom_hbond_site_symmetry_A
O7 H72 O3 0.85(3) 2.00(3) 2.828(2) 164(3) .
O7 H71 O2 0.86(2) 1.82(3) 2.677(2) 174(3) 1_455
O8 H82 O1 0.82(3) 1.89(3) 2.694(2) 168(3) 2_655
O8 H81 O1 0.80(3) 2.06(3) 2.854(2) 173(3) 1_455
O9 H92 O6 0.84(3) 1.99(3) 2.823(2) 170(3) 2_766
O9 H91 O17 0.84(3) 1.94(3) 2.777(2) 173(3) 2_665
O10 H101 O6 0.90(3) 1.92(3) 2.821(2) 178(3) 2_666
O10 H102 O15 0.88(3) 1.84(3) 2.717(2) 170(3) 2_666
O11 H112 O14 0.85(3) 1.88(3) 2.729(2) 170(3) 2_666
O11 H111 O3 0.82(3) 2.10(3) 2.892(2) 163(3) 1_455
O12 H122 O13 0.83(3) 1.86(3) 2.693(2) 173(3) .
O12 H121 O4 0.85(3) 1.97(3) 2.811(2) 171(3) .
O13 H131 O5 0.83(3) 2.04(3) 2.877(2) 176(3) 2_766
O13 H132 O14 0.88(3) 1.99(3) 2.855(2) 169(3) .
O14 H141 O6 0.86(3) 1.97(3) 2.814(2) 165(3) .
O14 H142 O4 0.87(3) 1.88(3) 2.753(2) 173(3) 2_766
O15 H151 O5 0.89(3) 1.89(3) 2.753(2) 164(4) 1_455
O15 H152 O16 0.85(3) 2.04(3) 2.799(4) 148(4) 1_556
O16 H161 O18 0.88 1.95 2.795(8) 161.8 2_666
O16 H161 O18 0.88 2.06 2.732(8) 132.6 1_454
O17 H171 O3 0.85 2.51 3.146(2) 131.9 1_565
O17 H172 O1 0.85 1.86 2.707(2) 174.0 1_465
N1 H1N O5 0.83(2) 2.08(2) 2.871(2) 161(3) 2_756
N2 H2N O2 0.80(2) 2.07(2) 2.855(2) 168(3) 2_756
